data_7251271
loop_
_publ_author_name
'Guelfi, Massimo'
'Taddei, Marco'
'Bresciani, Giulio'

_publ_section_title
;
 Stepwise single-crystal-to-single-crystal phase transition in
 copper-based coordination polymers triggered by solvent release
;
_journal_name_full CrystEngComm
_journal_paper_doi 10.1039/D5CE00919G
_journal_year 2025
_chemical_formula_sum 'C38 H38 B2 Cu F8 N12 O2'
_chemical_formula_weight 931.96
_space_group_crystal_system triclinic
_space_group_IT_number 2
_space_group_name_Hall '-P 1'
_space_group_name_H-M_alt 'P -1'
_atom_sites_solution_hydrogens mixed
_atom_sites_solution_primary direct
_audit_creation_method SHELXL-2019/1
_audit_update_record
;
2025-09-22 deposited with the CCDC.	2025-11-24 downloaded from the CCDC.
;
_cell_angle_alpha 87.6930(10)
_cell_angle_beta 80.3560(10)
_cell_angle_gamma 82.0710(10)
_cell_formula_units_Z 1
_cell_length_a 7.5279(3)
_cell_length_b 10.0007(4)
_cell_length_c 15.0093(5)
_cell_measurement_reflns_used 9782
_cell_measurement_temperature 200(2)
_cell_measurement_theta_max 26.395
_cell_measurement_theta_min 2.494
_cell_volume 1103.18(7)
_computing_structure_refinement 'SHELXL-2019/1 (Sheldrick, 2019)'
_diffrn_ambient_temperature 200(2)
_diffrn_measured_fraction_theta_full 0.997
_diffrn_measured_fraction_theta_max 0.998
_diffrn_measurement_device_type 'Bruker D8-Venture'
_diffrn_measurement_method Phi-Omega
_diffrn_radiation_type MoK\a
_diffrn_radiation_wavelength 0.71073
_diffrn_reflns_av_R_equivalents 0.0356
_diffrn_reflns_av_unetI/netI 0.0196
_diffrn_reflns_Laue_measured_fraction_full 0.997
_diffrn_reflns_Laue_measured_fraction_max 0.998
_diffrn_reflns_limit_h_max 9
_diffrn_reflns_limit_h_min -9
_diffrn_reflns_limit_k_max 12
_diffrn_reflns_limit_k_min -12
_diffrn_reflns_limit_l_max 18
_diffrn_reflns_limit_l_min -18
_diffrn_reflns_number 47241
_diffrn_reflns_point_group_measured_fraction_full 0.997
_diffrn_reflns_point_group_measured_fraction_max 0.998
_diffrn_reflns_theta_full 25.242
_diffrn_reflns_theta_max 26.413
_diffrn_reflns_theta_min 2.056
_exptl_absorpt_coefficient_mu 0.577
_exptl_absorpt_correction_type multi-scan
_exptl_absorpt_process_details '(Sheldrick G.M., 1996)'
_exptl_crystal_colour blue
_exptl_crystal_density_diffrn 1.403
_exptl_crystal_description block
_exptl_crystal_F_000 477
_exptl_crystal_size_max 0.158
_exptl_crystal_size_mid 0.120
_exptl_crystal_size_min 0.072
_exptl_transmission_factor_max 0.7454
_exptl_transmission_factor_min 0.6921
_refine_diff_density_max 1.804
_refine_diff_density_min -1.104
_refine_diff_density_rms 0.101
_refine_ls_extinction_method none
_refine_ls_goodness_of_fit_ref 1.048
_refine_ls_hydrogen_treatment mixed
_refine_ls_matrix_type full
_refine_ls_number_parameters 294
_refine_ls_number_reflns 4527
_refine_ls_number_restraints 20
_refine_ls_restrained_S_all 1.052
_refine_ls_R_factor_all 0.0574
_refine_ls_R_factor_gt 0.0561
_refine_ls_shift/su_max 0.000
_refine_ls_shift/su_mean 0.000
_refine_ls_structure_factor_coef Fsqd
_refine_ls_weighting_details 'w=1/[\s^2^(Fo^2^)+(0.1051P)^2^+1.7812P] where P=(Fo^2^+2Fc^2^)/3'
_refine_ls_weighting_scheme calc
_refine_ls_wR_factor_gt 0.1663
_refine_ls_wR_factor_ref 0.1676
_reflns_Friedel_coverage 0.000
_reflns_number_gt 4362
_reflns_number_total 4527
_reflns_threshold_expression 'I > 2\s(I)'
_cod_data_source_file d5ce00919g2.cif
_cod_data_source_block UdP-7-2MeOHb
_cod_depositor_comments
;
The following automatic conversions were performed:

data item '_exptl_absorpt_correction_type' value 'Multi-Scan' was
changed to 'multi-scan' in accordance with the
/home/data/users/saulius/crontab/automatic-downloads/rss-feeds/RSC/lib/dictionaries/cif_core.dic
dictionary named 'cif_core.dic' version 2.4.2 last updated on
2011-04-26.

Automatic conversion script
Id: cif_fix_values 8170 2020-07-09 18:12:32Z antanas 
;
_cod_database_code 7251271
_shelx_shelxl_version_number 2019/1
_shelx_space_group_comment
;
The symmetry employed for this shelxl refinement is uniquely defined
by the following loop, which should always be used as a source of
symmetry information in preference to the above space-group names.
They are only intended as comments.
;

loop_
_space_group_symop_operation_xyz
'x, y, z'
'-x, -y, -z'

loop_
_atom_site_label
_atom_site_type_symbol
_atom_site_fract_x
_atom_site_fract_y
_atom_site_fract_z
_atom_site_U_iso_or_equiv
_atom_site_adp_type
_atom_site_occupancy
_atom_site_site_symmetry_order
_atom_site_calc_flag
_atom_site_refinement_flags_posn
_atom_site_refinement_flags_adp
_atom_site_refinement_flags_occupancy
_atom_site_disorder_assembly
_atom_site_disorder_group
Cu1 Cu 0.500000 0.500000 1.000000 0.01861(17) Uani 1 2 d S . P . .
O1 O 0.7839(3) 0.4664(2) 0.89707(14) 0.0293(4) Uani 1 1 d . . . . .
H4 H 0.783(6) 0.501(4) 0.850(3) 0.044 Uiso 1 1 d . U . . .
N2 N 0.3046(3) 0.5727(2) 0.75562(16) 0.0260(5) Uani 1 1 d . . . . .
N3 N 0.2407(4) 0.4044(3) 0.41085(17) 0.0332(6) Uani 1 1 d . . . . .
N4 N 0.2063(4) 0.4131(3) 0.26761(18) 0.0390(6) Uani 1 1 d . . . . .
N1 N 0.3868(3) 0.5647(2) 0.89026(15) 0.0222(5) Uani 1 1 d . . . . .
N5 N 0.4587(3) 0.3091(2) 0.97890(15) 0.0222(5) Uani 1 1 d . . . . .
N6 N 0.2997(3) 0.1429(2) 0.97146(16) 0.0235(5) Uani 1 1 d . . . . .
C1 C 0.1965(5) 0.4829(4) 0.3407(2) 0.0362(7) Uani 1 1 d . . . . .
H1 H 0.162293 0.577879 0.343810 0.043 Uiso 1 1 calc R U . . .
C2 C 0.2590(7) 0.2842(4) 0.2912(3) 0.0551(10) Uani 1 1 d . . . . .
H2 H 0.276828 0.209740 0.251933 0.066 Uiso 1 1 calc R U . . .
C3 C 0.2830(8) 0.2756(4) 0.3788(3) 0.0595(12) Uani 1 1 d . . . . .
H3 H 0.321276 0.196352 0.411314 0.071 Uiso 1 1 calc R U . . .
C4 C 0.2519(4) 0.4487(3) 0.49897(19) 0.0300(6) Uani 1 1 d . . . . .
C5 C 0.2629(5) 0.3542(3) 0.5686(2) 0.0343(7) Uani 1 1 d . . . . .
H5 H 0.259628 0.261596 0.558165 0.041 Uiso 1 1 calc R U . . .
C6 C 0.2787(5) 0.3956(3) 0.6537(2) 0.0330(6) Uani 1 1 d . . . . .
H6 H 0.285333 0.331605 0.701911 0.040 Uiso 1 1 calc R U . . .
C7 C 0.2847(4) 0.5302(3) 0.66792(18) 0.0269(6) Uani 1 1 d . . . . .
C8 C 0.2722(5) 0.6246(3) 0.5985(2) 0.0376(7) Uani 1 1 d . . . . .
H8 H 0.274627 0.717396 0.608896 0.045 Uiso 1 1 calc R U . . .
C9 C 0.2562(5) 0.5825(3) 0.5139(2) 0.0396(7) Uani 1 1 d . . . . .
H9 H 0.248166 0.646716 0.465844 0.048 Uiso 1 1 calc R U . . .
C10 C 0.3940(4) 0.4979(3) 0.81502(18) 0.0240(5) Uani 1 1 d . . . . .
H10 H 0.454371 0.408711 0.804320 0.029 Uiso 1 1 calc R U . . .
C11 C 0.2894(4) 0.6890(3) 0.8774(2) 0.0316(6) Uani 1 1 d . . . . .
H11 H 0.262847 0.759793 0.919898 0.038 Uiso 1 1 calc R U . . .
C12 C 0.2370(5) 0.6950(3) 0.7951(2) 0.0357(7) Uani 1 1 d . . . . .
H12 H 0.167514 0.768878 0.769774 0.043 Uiso 1 1 calc R U . . .
C13 C 0.5524(4) 0.2200(3) 0.9144(2) 0.0268(6) Uani 1 1 d . . . . .
H13 H 0.667547 0.229130 0.879319 0.032 Uiso 1 1 calc R U . . .
C14 C 0.4552(4) 0.1176(3) 0.9087(2) 0.0284(6) Uani 1 1 d . . . . .
H14 H 0.487867 0.043105 0.869215 0.034 Uiso 1 1 calc R U . . .
C15 C 0.3076(4) 0.2594(3) 1.01218(19) 0.0227(5) Uani 1 1 d . . . . .
H15 H 0.216599 0.299987 1.058447 0.027 Uiso 1 1 calc R U . . .
C16 C 0.1482(4) 0.0680(3) 0.98652(19) 0.0226(5) Uani 1 1 d . . . . .
C17 C 0.0679(4) 0.0411(3) 1.0740(2) 0.0254(5) Uani 1 1 d . . . . .
H17 H 0.115495 0.069351 1.123822 0.031 Uiso 1 1 calc R U . . .
C18 C 0.0829(4) 0.0275(3) 0.91164(19) 0.0251(5) Uani 1 1 d . . . . .
H18 H 0.140466 0.046446 0.852059 0.030 Uiso 1 1 calc R U . . .
C19 C 0.9575(5) 0.4007(4) 0.9015(3) 0.0505(9) Uani 1 1 d . . . . .
H19A H 1.040241 0.467718 0.903220 0.076 Uiso 1 1 calc R U . . .
H19B H 1.000174 0.344530 0.848109 0.076 Uiso 1 1 calc R U . . .
H19C H 0.954327 0.343564 0.956152 0.076 Uiso 1 1 calc R U . . .
F1A F 0.8904(12) 0.1291(7) 0.6053(4) 0.0937(13) Uani 0.583(5) 1 d D . P A 1
F2A F 0.7525(19) 0.0345(12) 0.7365(6) 0.0937(13) Uani 0.583(5) 1 d D . P A 1
F3A F 0.9115(10) 0.2033(6) 0.7391(4) 0.0937(13) Uani 0.583(5) 1 d D . P A 1
F4A F 1.0492(10) -0.0062(6) 0.6982(4) 0.0937(13) Uani 0.583(5) 1 d D . P A 1
B1A B 0.8929(17) 0.0953(10) 0.6928(6) 0.072(2) Uani 0.583(5) 1 d D . P A 1
F1B F 0.8088(17) 0.0902(10) 0.6021(6) 0.102(2) Uani 0.417(5) 1 d D . P A 2
F2B F 0.762(3) 0.0370(18) 0.7517(8) 0.102(2) Uani 0.417(5) 1 d D . P A 2
F3B F 0.6596(15) 0.2446(9) 0.7029(6) 0.102(2) Uani 0.417(5) 1 d D . P A 2
F4B F 0.5192(15) 0.0725(9) 0.6863(6) 0.102(2) Uani 0.417(5) 1 d D . P A 2
B1B B 0.705(2) 0.1175(14) 0.6853(9) 0.072(2) Uani 0.417(5) 1 d D . P A 2

loop_
_atom_site_aniso_label
_atom_site_aniso_U_11
_atom_site_aniso_U_22
_atom_site_aniso_U_33
_atom_site_aniso_U_23
_atom_site_aniso_U_13
_atom_site_aniso_U_12
Cu1 0.0212(2) 0.0167(2) 0.0210(3) 0.00192(16) -0.00840(17) -0.00803(16)
O1 0.0281(10) 0.0330(11) 0.0254(10) 0.0037(8) -0.0022(8) -0.0033(8)
N2 0.0290(12) 0.0285(12) 0.0216(11) 0.0005(9) -0.0084(9) -0.0029(9)
N3 0.0401(14) 0.0392(14) 0.0218(12) 0.0007(10) -0.0089(10) -0.0064(11)
N4 0.0425(15) 0.0533(17) 0.0225(12) 0.0004(11) -0.0065(11) -0.0101(13)
N1 0.0226(10) 0.0218(10) 0.0235(11) 0.0011(8) -0.0065(8) -0.0047(8)
N5 0.0244(11) 0.0199(10) 0.0253(11) 0.0022(8) -0.0089(8) -0.0076(8)
N6 0.0231(11) 0.0183(10) 0.0314(12) -0.0010(9) -0.0076(9) -0.0068(8)
C1 0.0412(17) 0.0455(18) 0.0227(14) 0.0033(12) -0.0087(12) -0.0061(14)
C2 0.089(3) 0.049(2) 0.0309(18) -0.0058(15) -0.0187(18) -0.010(2)
C3 0.110(4) 0.0383(19) 0.0346(19) -0.0009(15) -0.028(2) -0.007(2)
C4 0.0324(15) 0.0386(16) 0.0209(13) 0.0007(11) -0.0083(11) -0.0067(12)
C5 0.0478(18) 0.0313(15) 0.0259(14) 0.0009(12) -0.0094(13) -0.0088(13)
C6 0.0452(17) 0.0326(15) 0.0230(14) 0.0060(11) -0.0101(12) -0.0080(13)
C7 0.0285(13) 0.0322(14) 0.0213(13) 0.0010(11) -0.0083(10) -0.0042(11)
C8 0.055(2) 0.0302(15) 0.0315(16) 0.0033(12) -0.0169(14) -0.0084(14)
C9 0.060(2) 0.0355(17) 0.0268(15) 0.0092(12) -0.0172(14) -0.0081(15)
C10 0.0252(13) 0.0251(13) 0.0233(12) 0.0019(10) -0.0078(10) -0.0049(10)
C11 0.0396(16) 0.0259(14) 0.0302(14) -0.0023(11) -0.0133(12) 0.0019(12)
C12 0.0456(18) 0.0297(15) 0.0324(15) -0.0006(12) -0.0171(13) 0.0063(13)
C13 0.0236(13) 0.0240(13) 0.0336(14) -0.0003(11) -0.0051(11) -0.0057(10)
C14 0.0265(13) 0.0216(13) 0.0377(15) -0.0054(11) -0.0045(11) -0.0044(10)
C15 0.0246(12) 0.0188(12) 0.0270(13) 0.0007(10) -0.0079(10) -0.0071(10)
C16 0.0212(12) 0.0147(11) 0.0341(14) -0.0004(10) -0.0082(10) -0.0054(9)
C17 0.0271(13) 0.0207(12) 0.0318(14) -0.0017(10) -0.0110(11) -0.0073(10)
C18 0.0275(13) 0.0203(12) 0.0293(13) 0.0004(10) -0.0070(10) -0.0073(10)
C19 0.0302(17) 0.059(2) 0.060(2) 0.0130(19) -0.0059(16) -0.0025(16)
F1A 0.147(3) 0.0691(19) 0.0630(18) 0.0049(14) -0.0137(18) -0.0120(18)
F2A 0.147(3) 0.0691(19) 0.0630(18) 0.0049(14) -0.0137(18) -0.0120(18)
F3A 0.147(3) 0.0691(19) 0.0630(18) 0.0049(14) -0.0137(18) -0.0120(18)
F4A 0.147(3) 0.0691(19) 0.0630(18) 0.0049(14) -0.0137(18) -0.0120(18)
B1A 0.107(6) 0.059(4) 0.047(4) -0.002(3) 0.000(4) -0.015(5)
F1B 0.153(5) 0.081(3) 0.068(3) 0.000(2) -0.013(3) -0.002(3)
F2B 0.153(5) 0.081(3) 0.068(3) 0.000(2) -0.013(3) -0.002(3)
F3B 0.153(5) 0.081(3) 0.068(3) 0.000(2) -0.013(3) -0.002(3)
F4B 0.153(5) 0.081(3) 0.068(3) 0.000(2) -0.013(3) -0.002(3)
B1B 0.107(6) 0.059(4) 0.047(4) -0.002(3) 0.000(4) -0.015(5)

loop_
_atom_type_symbol
_atom_type_description
_atom_type_scat_dispersion_real
_atom_type_scat_dispersion_imag
_atom_type_scat_source
C C 0.0033 0.0016 'International Tables Vol C Tables 4.2.6.8 and 6.1.1.4'
H H 0.0000 0.0000 'International Tables Vol C Tables 4.2.6.8 and 6.1.1.4'
B B 0.0013 0.0007 'International Tables Vol C Tables 4.2.6.8 and 6.1.1.4'
Cu Cu 0.3201 1.2651 'International Tables Vol C Tables 4.2.6.8 and 6.1.1.4'
F F 0.0171 0.0103 'International Tables Vol C Tables 4.2.6.8 and 6.1.1.4'
N N 0.0061 0.0033 'International Tables Vol C Tables 4.2.6.8 and 6.1.1.4'
O O 0.0106 0.0060 'International Tables Vol C Tables 4.2.6.8 and 6.1.1.4'

loop_
_geom_angle_atom_site_label_1
_geom_angle_atom_site_label_2
_geom_angle_atom_site_label_3
_geom_angle
_geom_angle_site_symmetry_1
_geom_angle_site_symmetry_3
_geom_angle_publ_flag
N5 Cu1 N5 180.0 2_667 . ?
N5 Cu1 N1 89.97(9) 2_667 . ?
N5 Cu1 N1 90.03(9) . . ?
N5 Cu1 N1 90.03(9) 2_667 2_667 ?
N5 Cu1 N1 89.97(9) . 2_667 ?
N1 Cu1 N1 180.00(12) . 2_667 ?
N5 Cu1 O1 90.10(8) 2_667 . ?
N5 Cu1 O1 89.90(8) . . ?
N1 Cu1 O1 85.88(8) . . ?
N1 Cu1 O1 94.12(8) 2_667 . ?
N5 Cu1 O1 89.90(8) 2_667 2_667 ?
N5 Cu1 O1 90.10(8) . 2_667 ?
N1 Cu1 O1 94.11(8) . 2_667 ?
N1 Cu1 O1 85.88(8) 2_667 2_667 ?
O1 Cu1 O1 180.00(6) . 2_667 ?
C19 O1 Cu1 135.4(2) . . ?
C19 O1 H4 109(3) . . ?
Cu1 O1 H4 115(3) . . ?
C10 N2 C12 107.1(2) . . ?
C10 N2 C7 125.6(2) . . ?
C12 N2 C7 127.3(2) . . ?
C1 N3 C3 105.9(3) . . ?
C1 N3 C4 126.6(3) . . ?
C3 N3 C4 127.3(3) . . ?
C1 N4 C2 105.4(3) . . ?
C10 N1 C11 105.6(2) . . ?
C10 N1 Cu1 127.38(19) . . ?
C11 N1 Cu1 127.02(19) . . ?
C15 N5 C13 106.2(2) . . ?
C15 N5 Cu1 123.42(19) . . ?
C13 N5 Cu1 128.69(19) . . ?
C15 N6 C14 107.4(2) . . ?
C15 N6 C16 125.2(2) . . ?
C14 N6 C16 127.2(2) . . ?
N4 C1 N3 112.2(3) . . ?
N4 C1 H1 123.9 . . ?
N3 C1 H1 123.9 . . ?
N4 C2 C3 110.6(3) . . ?
N4 C2 H2 124.7 . . ?
C3 C2 H2 124.7 . . ?
C2 C3 N3 106.0(3) . . ?
C2 C3 H3 127.0 . . ?
N3 C3 H3 127.0 . . ?
C9 C4 C5 120.3(3) . . ?
C9 C4 N3 120.5(3) . . ?
C5 C4 N3 119.2(3) . . ?
C4 C5 C6 119.6(3) . . ?
C4 C5 H5 120.2 . . ?
C6 C5 H5 120.2 . . ?
C7 C6 C5 119.7(3) . . ?
C7 C6 H6 120.2 . . ?
C5 C6 H6 120.2 . . ?
C6 C7 C8 120.6(3) . . ?
C6 C7 N2 119.7(3) . . ?
C8 C7 N2 119.7(3) . . ?
C9 C8 C7 119.3(3) . . ?
C9 C8 H8 120.3 . . ?
C7 C8 H8 120.3 . . ?
C4 C9 C8 120.4(3) . . ?
C4 C9 H9 119.8 . . ?
C8 C9 H9 119.8 . . ?
N1 C10 N2 111.3(2) . . ?
N1 C10 H10 124.4 . . ?
N2 C10 H10 124.4 . . ?
C12 C11 N1 109.7(3) . . ?
C12 C11 H11 125.1 . . ?
N1 C11 H11 125.1 . . ?
C11 C12 N2 106.3(3) . . ?
C11 C12 H12 126.9 . . ?
N2 C12 H12 126.9 . . ?
C14 C13 N5 109.5(3) . . ?
C14 C13 H13 125.2 . . ?
N5 C13 H13 125.2 . . ?
C13 C14 N6 106.2(2) . . ?
C13 C14 H14 126.9 . . ?
N6 C14 H14 126.9 . . ?
N5 C15 N6 110.7(2) . . ?
N5 C15 H15 124.7 . . ?
N6 C15 H15 124.7 . . ?
C17 C16 C18 122.0(2) . . ?
C17 C16 N6 119.6(2) . . ?
C18 C16 N6 118.4(3) . . ?
C16 C17 C18 119.4(3) . 2_557 ?
C16 C17 H17 120.3 . . ?
C18 C17 H17 120.3 2_557 . ?
C17 C18 C16 118.6(3) 2_557 . ?
C17 C18 H18 120.7 2_557 . ?
C16 C18 H18 120.7 . . ?
O1 C19 H19A 109.5 . . ?
O1 C19 H19B 109.5 . . ?
H19A C19 H19B 109.5 . . ?
O1 C19 H19C 109.5 . . ?
H19A C19 H19C 109.5 . . ?
H19B C19 H19C 109.5 . . ?
F3A B1A F1A 110.3(8) . . ?
F3A B1A F2A 109.8(9) . . ?
F1A B1A F2A 116.9(10) . . ?
F3A B1A F4A 108.0(9) . . ?
F1A B1A F4A 108.4(8) . . ?
F2A B1A F4A 102.8(9) . . ?
F3B B1B F2B 116.9(13) . . ?
F3B B1B F1B 115.0(11) . . ?
F2B B1B F1B 112.9(14) . . ?
F3B B1B F4B 101.2(12) . . ?
F2B B1B F4B 99.8(13) . . ?
F1B B1B F4B 108.7(11) . . ?

loop_
_geom_bond_atom_site_label_1
_geom_bond_atom_site_label_2
_geom_bond_distance
_geom_bond_site_symmetry_2
_geom_bond_publ_flag
Cu1 N5 2.022(2) 2_667 ?
Cu1 N5 2.022(2) . ?
Cu1 N1 2.022(2) . ?
Cu1 N1 2.022(2) 2_667 ?
Cu1 O1 2.409(2) . ?
Cu1 O1 2.409(2) 2_667 ?
O1 C19 1.390(4) . ?
O1 H4 0.78(5) . ?
N2 C10 1.348(3) . ?
N2 C12 1.375(4) . ?
N2 C7 1.437(3) . ?
N3 C1 1.347(4) . ?
N3 C3 1.371(5) . ?
N3 C4 1.431(4) . ?
N4 C1 1.310(4) . ?
N4 C2 1.346(5) . ?
N1 C10 1.325(4) . ?
N1 C11 1.377(4) . ?
N5 C15 1.318(3) . ?
N5 C13 1.377(4) . ?
N6 C15 1.351(3) . ?
N6 C14 1.375(4) . ?
N6 C16 1.431(3) . ?
C1 H1 0.9500 . ?
C2 C3 1.353(5) . ?
C2 H2 0.9500 . ?
C3 H3 0.9500 . ?
C4 C9 1.372(5) . ?
C4 C5 1.386(4) . ?
C5 C6 1.386(4) . ?
C5 H5 0.9500 . ?
C6 C7 1.380(4) . ?
C6 H6 0.9500 . ?
C7 C8 1.384(4) . ?
C8 C9 1.383(4) . ?
C8 H8 0.9500 . ?
C9 H9 0.9500 . ?
C10 H10 0.9500 . ?
C11 C12 1.355(4) . ?
C11 H11 0.9500 . ?
C12 H12 0.9500 . ?
C13 C14 1.351(4) . ?
C13 H13 0.9500 . ?
C14 H14 0.9500 . ?
C15 H15 0.9500 . ?
C16 C17 1.383(4) . ?
C16 C18 1.395(4) . ?
C17 C18 1.388(4) 2_557 ?
C17 H17 0.9500 . ?
C18 H18 0.9500 . ?
C19 H19A 0.9800 . ?
C19 H19B 0.9800 . ?
C19 H19C 0.9800 . ?
F1A B1A 1.346(11) . ?
F2A B1A 1.353(16) . ?
F3A B1A 1.343(11) . ?
F4A B1A 1.455(13) . ?
F1B B1B 1.374(16) . ?
F2B B1B 1.345(19) . ?
F3B B1B 1.296(15) . ?
F4B B1B 1.524(18) . ?

loop_
_geom_torsion_atom_site_label_1
_geom_torsion_atom_site_label_2
_geom_torsion_atom_site_label_3
_geom_torsion_atom_site_label_4
_geom_torsion
_geom_torsion_site_symmetry_1
_geom_torsion_site_symmetry_2
_geom_torsion_site_symmetry_3
_geom_torsion_site_symmetry_4
_geom_torsion_publ_flag
C2 N4 C1 N3 0.0(4) . . . . ?
C3 N3 C1 N4 0.6(4) . . . . ?
C4 N3 C1 N4 177.1(3) . . . . ?
C1 N4 C2 C3 -0.5(5) . . . . ?
N4 C2 C3 N3 0.9(6) . . . . ?
C1 N3 C3 C2 -0.9(5) . . . . ?
C4 N3 C3 C2 -177.3(4) . . . . ?
C1 N3 C4 C9 -14.6(5) . . . . ?
C3 N3 C4 C9 161.2(4) . . . . ?
C1 N3 C4 C5 167.0(3) . . . . ?
C3 N3 C4 C5 -17.2(5) . . . . ?
C9 C4 C5 C6 -0.1(5) . . . . ?
N3 C4 C5 C6 178.3(3) . . . . ?
C4 C5 C6 C7 -0.5(5) . . . . ?
C5 C6 C7 C8 1.0(5) . . . . ?
C5 C6 C7 N2 -178.8(3) . . . . ?
C10 N2 C7 C6 30.8(4) . . . . ?
C12 N2 C7 C6 -148.9(3) . . . . ?
C10 N2 C7 C8 -149.1(3) . . . . ?
C12 N2 C7 C8 31.2(5) . . . . ?
C6 C7 C8 C9 -0.9(5) . . . . ?
N2 C7 C8 C9 178.9(3) . . . . ?
C5 C4 C9 C8 0.2(5) . . . . ?
N3 C4 C9 C8 -178.1(3) . . . . ?
C7 C8 C9 C4 0.3(6) . . . . ?
C11 N1 C10 N2 -0.7(3) . . . . ?
Cu1 N1 C10 N2 -179.35(18) . . . . ?
C12 N2 C10 N1 0.3(3) . . . . ?
C7 N2 C10 N1 -179.4(2) . . . . ?
C10 N1 C11 C12 0.8(4) . . . . ?
Cu1 N1 C11 C12 179.5(2) . . . . ?
N1 C11 C12 N2 -0.6(4) . . . . ?
C10 N2 C12 C11 0.2(4) . . . . ?
C7 N2 C12 C11 179.9(3) . . . . ?
C15 N5 C13 C14 0.7(3) . . . . ?
Cu1 N5 C13 C14 -164.7(2) . . . . ?
N5 C13 C14 N6 -0.7(3) . . . . ?
C15 N6 C14 C13 0.5(3) . . . . ?
C16 N6 C14 C13 175.2(3) . . . . ?
C13 N5 C15 N6 -0.4(3) . . . . ?
Cu1 N5 C15 N6 165.97(17) . . . . ?
C14 N6 C15 N5 0.0(3) . . . . ?
C16 N6 C15 N5 -175.0(2) . . . . ?
C15 N6 C16 C17 -47.9(4) . . . . ?
C14 N6 C16 C17 138.2(3) . . . . ?
C15 N6 C16 C18 130.4(3) . . . . ?
C14 N6 C16 C18 -43.5(4) . . . . ?
C18 C16 C17 C18 -0.4(4) . . . 2_557 ?
N6 C16 C17 C18 177.8(2) . . . 2_557 ?
C17 C16 C18 C17 0.4(4) . . . 2_557 ?
N6 C16 C18 C17 -177.8(2) . . . 2_557 ?
